data_4086058
loop_
_publ_author_name
'Williams, Thomas J.'
'Bray, Joshua T. W.'
'Lake, Benjamin R. M.'
'Willans, Charlotte E.'
'Rajabi, Nasir A.'
'Ariafard, Alireza'
'Manzini, Chiara'
'Bellina, Fabio'
'Whitwood, Adrian C.'
'Fairlamb, Ian J. S.'

_publ_section_title
;
 Mechanistic Elucidation of the Arylation of Non-SpectatorN-Heterocyclic
 Carbenes at Copper Using a Combined Experimental and Computational
 Approach
;
_journal_issue 14
_journal_name_full Organometallics
_journal_page_first 3497
_journal_paper_doi 10.1021/acs.organomet.5b00093
_journal_volume 34
_journal_year 2015
_chemical_formula_moiety 'C19 H14 Br Cu N2'
_chemical_formula_sum 'C19 H14 Br Cu N2'
_chemical_formula_weight 413.77
_chemical_name_systematic
; 
 ? 
;
_space_group_IT_number 14
_symmetry_cell_setting monoclinic
_symmetry_space_group_name_Hall '-P 2ybc'
_symmetry_space_group_name_H-M 'P 1 21/c 1'
_atom_sites_solution_hydrogens geom
_atom_sites_solution_primary direct
_atom_sites_solution_secondary difmap
_audit_creation_method SHELXL-97
_cell_angle_alpha 90.00
_cell_angle_beta 99.332(4)
_cell_angle_gamma 90.00
_cell_formula_units_Z 4
_cell_length_a 20.4015(7)
_cell_length_b 3.88680(10)
_cell_length_c 19.3384(7)
_cell_measurement_reflns_used 4507
_cell_measurement_temperature 99.9(4)
_cell_measurement_theta_max 73.3450
_cell_measurement_theta_min 4.5960
_cell_volume 1513.17(9)
_computing_cell_refinement
;
CrysAlisPro, Agilent Technologies,
Version 1.171.36.28e (release 10-06-2013 CrysAlis171 .NET)
(compiled Jun 10 2013,11:58:50)
;
_computing_data_collection
;
CrysAlisPro, Agilent Technologies,
Version 1.171.36.28e (release 10-06-2013 CrysAlis171 .NET)
(compiled Jun 10 2013,11:58:50)
;
_computing_data_reduction
;
CrysAlisPro, Agilent Technologies,
Version 1.171.36.28e (release 10-06-2013 CrysAlis171 .NET)
(compiled Jun 10 2013,11:58:50)
;
_computing_molecular_graphics 'ORTEP-III Version 1.08 (Farrugia, 2005)'
_computing_publication_material
;
enCIFer: A program for viewing, editing and visualising CIFs.
F. H. Allen, O. Johnson, G. P. Shields, B. R. Smith, M. Towler,
J. Applied Cryst., 37, 331-334, 2004
;
_computing_structure_refinement
;
SHELXS-97 (Sheldrick, G. M.    Acta Cryst. (2008). A64, 112)
XSeed (L.J.Barbour, J.Supramol. Chem., 2003, 1, 189.)
;
_computing_structure_solution
;
SHELXS-97 (Sheldrick, G. M.    Acta Cryst. (2008). A64, 112)
XSeed (L.J.Barbour, J.Supramol. Chem., 2003, 1, 189.)
;
_diffrn_ambient_temperature 99.9(4)
_diffrn_detector_area_resol_mean 5.3095
_diffrn_measured_fraction_theta_full 0.999
_diffrn_measured_fraction_theta_max 0.999
_diffrn_measurement_device_type 'SuperNova, Dual, Cu at zero, Atlas'
_diffrn_measurement_method '\w scans'
_diffrn_radiation_monochromator mirror
_diffrn_radiation_source 'SuperNova (Cu) X-ray Source'
_diffrn_radiation_type CuK\a
_diffrn_radiation_wavelength 1.54184
_diffrn_reflns_av_R_equivalents 0.0408
_diffrn_reflns_av_sigmaI/netI 0.0362
_diffrn_reflns_limit_h_max 24
_diffrn_reflns_limit_h_min -21
_diffrn_reflns_limit_k_max 3
_diffrn_reflns_limit_k_min -4
_diffrn_reflns_limit_l_max 23
_diffrn_reflns_limit_l_min -20
_diffrn_reflns_number 9554
_diffrn_reflns_theta_full 66.59
_diffrn_reflns_theta_max 66.59
_diffrn_reflns_theta_min 4.39
_diffrn_standards_decay_% 0
_diffrn_standards_interval_count 0
_diffrn_standards_interval_time 0
_diffrn_standards_number 0
_exptl_absorpt_coefficient_mu 5.111
_exptl_absorpt_correction_T_max 0.9047
_exptl_absorpt_correction_T_min 0.4435
_exptl_absorpt_correction_type multi-scan
_exptl_absorpt_process_details
;
CrysAlisPro, Agilent Technologies,
Version 1.171.36.32 (release 02-08-2013 CrysAlis171 .NET)
(compiled Aug  2 2013,16:46:58)
Empirical absorption correction using spherical harmonics,
 implemented in SCALE3 ABSPACK scaling algorithm.
;
_exptl_crystal_colour colourless
_exptl_crystal_density_diffrn 1.816
_exptl_crystal_density_method 'not measured'
_exptl_crystal_description needle
_exptl_crystal_F_000 824
_exptl_crystal_size_max 0.19
_exptl_crystal_size_mid 0.05
_exptl_crystal_size_min 0.02
_refine_diff_density_max 0.822
_refine_diff_density_min -0.695
_refine_diff_density_rms 0.129
_refine_ls_extinction_method none
_refine_ls_goodness_of_fit_ref 1.217
_refine_ls_hydrogen_treatment constr
_refine_ls_matrix_type full
_refine_ls_number_parameters 208
_refine_ls_number_reflns 2686
_refine_ls_number_restraints 0
_refine_ls_restrained_S_all 1.217
_refine_ls_R_factor_all 0.0484
_refine_ls_R_factor_gt 0.0436
_refine_ls_shift/su_max 0.000
_refine_ls_shift/su_mean 0.000
_refine_ls_structure_factor_coef Fsqd
_refine_ls_weighting_details 'calc w=1/[\s^2^(Fo^2^)+(0.0392P)^2^+7.6453P] where P=(Fo^2^+2Fc^2^)/3'
_refine_ls_weighting_scheme calc
_refine_ls_wR_factor_gt 0.1138
_refine_ls_wR_factor_ref 0.1163
_reflns_number_gt 2416
_reflns_number_total 2686
_reflns_threshold_expression >2sigma(I)
_cod_data_source_file om5b00093_si_003.cif
_cod_data_source_block e:\ijsf1\ijsf1
_cod_depositor_comments 'Adding full bibliography for 4086051--4086058.cif.'
_cod_original_cell_volume 1513.17(8)
_cod_original_sg_symbol_H-M 'P 21/c'
_cod_database_code 4086058

loop_
_symmetry_equiv_pos_as_xyz
'x, y, z'
'-x, y+1/2, -z+1/2'
'-x, -y, -z'
'x, -y-1/2, z-1/2'

loop_
_atom_site_label
_atom_site_type_symbol
_atom_site_fract_x
_atom_site_fract_y
_atom_site_fract_z
_atom_site_U_iso_or_equiv
_atom_site_adp_type
_atom_site_occupancy
_atom_site_symmetry_multiplicity
_atom_site_calc_flag
_atom_site_refinement_flags
Br1 Br 0.33298(2) 1.42745(13) 0.35871(2) 0.01534(17) Uani 1 1 d .
Cu1 Cu 0.30090(3) 0.97192(19) 0.42494(3) 0.0154(2) Uani 1 1 d .
N1 N 0.19556(19) 0.7569(10) 0.50523(19) 0.0122(8) Uani 1 1 d .
N2 N 0.29186(19) 0.7947(11) 0.5709(2) 0.0139(8) Uani 1 1 d .
C1 C 0.1556(2) 0.6397(13) 0.3818(2) 0.0149(10) Uani 1 1 d .
H1 H 0.1973 0.5382 0.3780 0.018 Uiso 1 1 calc R
C2 C 0.1054(2) 0.6567(13) 0.3237(2) 0.0164(10) Uani 1 1 d .
H2 H 0.1130 0.5683 0.2798 0.020 Uiso 1 1 calc R
C3 C 0.0443(2) 0.8026(14) 0.3296(3) 0.0183(10) Uani 1 1 d .
H3 H 0.0102 0.8137 0.2899 0.022 Uiso 1 1 calc R
C4 C 0.0330(2) 0.9329(13) 0.3942(3) 0.0164(10) Uani 1 1 d .
H4 H -0.0089 1.0296 0.3986 0.020 Uiso 1 1 calc R
C5 C 0.0834(2) 0.9201(12) 0.4517(2) 0.0155(10) Uani 1 1 d .
H5 H 0.0764 1.0117 0.4955 0.019 Uiso 1 1 calc R
C6 C 0.1440(2) 0.7728(12) 0.4449(2) 0.0136(10) Uani 1 1 d .
C7 C 0.2607(2) 0.8427(13) 0.5038(2) 0.0142(10) Uani 1 1 d .
C8 C 0.1857(2) 0.6554(13) 0.5717(2) 0.0135(9) Uani 1 1 d .
C9 C 0.1303(2) 0.5366(12) 0.5977(2) 0.0151(10) Uani 1 1 d .
H9 H 0.0883 0.5181 0.5684 0.018 Uiso 1 1 calc R
C10 C 0.1387(3) 0.4459(13) 0.6679(3) 0.0171(10) Uani 1 1 d .
H10 H 0.1017 0.3655 0.6875 0.021 Uiso 1 1 calc R
C11 C 0.2015(3) 0.4718(13) 0.7106(2) 0.0175(10) Uani 1 1 d .
H11 H 0.2059 0.4063 0.7585 0.021 Uiso 1 1 calc R
C12 C 0.2563(2) 0.5882(12) 0.6853(2) 0.0147(10) Uani 1 1 d .
H12 H 0.2983 0.6052 0.7146 0.018 Uiso 1 1 calc R
C13 C 0.2480(2) 0.6818(12) 0.6142(2) 0.0136(9) Uani 1 1 d .
C14 C 0.3617(2) 0.8550(12) 0.5933(2) 0.0129(9) Uani 1 1 d .
C15 C 0.3822(3) 1.0227(12) 0.6574(2) 0.0153(10) Uani 1 1 d .
H15 H 0.3508 1.0918 0.6859 0.018 Uiso 1 1 calc R
C16 C 0.4493(3) 1.0852(13) 0.6781(3) 0.0189(11) Uani 1 1 d .
H16 H 0.4638 1.1988 0.7214 0.023 Uiso 1 1 calc R
C17 C 0.4958(3) 0.9860(13) 0.6372(3) 0.0192(11) Uani 1 1 d .
H17 H 0.5417 1.0338 0.6518 0.023 Uiso 1 1 calc R
C18 C 0.4746(2) 0.8157(13) 0.5745(3) 0.0175(10) Uani 1 1 d .
H18 H 0.5063 0.7451 0.5464 0.021 Uiso 1 1 calc R
C19 C 0.4074(2) 0.7463(13) 0.5519(2) 0.0157(10) Uani 1 1 d .
H19 H 0.3932 0.6273 0.5092 0.019 Uiso 1 1 calc R

loop_
_atom_site_aniso_label
_atom_site_aniso_U_11
_atom_site_aniso_U_22
_atom_site_aniso_U_33
_atom_site_aniso_U_23
_atom_site_aniso_U_13
_atom_site_aniso_U_12
Br1 0.0199(3) 0.0142(3) 0.0119(3) 0.00039(19) 0.00240(18) 0.00003(19)
Cu1 0.0157(4) 0.0203(4) 0.0095(4) 0.0030(3) -0.0001(3) -0.0014(3)
N1 0.0157(19) 0.014(2) 0.0070(17) -0.0003(15) 0.0008(15) 0.0002(16)
N2 0.0137(19) 0.016(2) 0.0107(18) 0.0022(16) -0.0011(15) 0.0007(16)
C1 0.016(2) 0.014(2) 0.015(2) 0.0031(19) 0.0023(19) 0.0006(19)
C2 0.022(2) 0.017(2) 0.010(2) -0.0023(19) 0.0025(19) -0.002(2)
C3 0.020(3) 0.019(3) 0.013(2) -0.002(2) -0.0043(19) -0.002(2)
C4 0.017(2) 0.014(2) 0.018(2) 0.0028(19) 0.0002(19) 0.0007(19)
C5 0.020(2) 0.015(2) 0.012(2) -0.0007(19) 0.0026(19) -0.0011(19)
C6 0.015(2) 0.014(2) 0.010(2) 0.0022(19) -0.0032(18) -0.0022(18)
C7 0.015(2) 0.013(2) 0.013(2) -0.0024(19) -0.0029(18) 0.0015(19)
C8 0.019(2) 0.014(2) 0.006(2) -0.0004(18) -0.0013(18) 0.0013(19)
C9 0.018(2) 0.014(2) 0.013(2) -0.0023(19) -0.0011(19) 0.0009(19)
C10 0.019(2) 0.019(3) 0.015(2) 0.002(2) 0.0042(19) 0.000(2)
C11 0.024(3) 0.021(3) 0.008(2) 0.000(2) 0.0020(19) 0.004(2)
C12 0.019(2) 0.015(2) 0.007(2) -0.0012(18) -0.0037(18) 0.0038(19)
C13 0.016(2) 0.012(2) 0.012(2) -0.0041(19) 0.0009(18) 0.0022(19)
C14 0.017(2) 0.011(2) 0.008(2) 0.0003(18) -0.0046(18) -0.0021(18)
C15 0.022(2) 0.013(2) 0.010(2) -0.0041(19) -0.0018(19) 0.0002(19)
C16 0.025(3) 0.017(3) 0.012(2) 0.002(2) -0.004(2) 0.000(2)
C17 0.017(2) 0.019(3) 0.019(3) 0.004(2) -0.006(2) -0.003(2)
C18 0.019(2) 0.018(2) 0.016(2) 0.003(2) 0.0043(19) 0.002(2)
C19 0.017(2) 0.017(2) 0.011(2) -0.0003(19) -0.0036(18) 0.0028(19)

loop_
_atom_type_symbol
_atom_type_description
_atom_type_scat_dispersion_real
_atom_type_scat_dispersion_imag
_atom_type_scat_source
C C 0.0181 0.0091 'International Tables Vol C Tables 4.2.6.8 and 6.1.1.4'
H H 0.0000 0.0000 'International Tables Vol C Tables 4.2.6.8 and 6.1.1.4'
N N 0.0311 0.0180 'International Tables Vol C Tables 4.2.6.8 and 6.1.1.4'
Cu Cu -1.9646 0.5888 'International Tables Vol C Tables 4.2.6.8 and 6.1.1.4'
Br Br -0.6763 1.2805 'International Tables Vol C Tables 4.2.6.8 and 6.1.1.4'

loop_
_geom_angle_atom_site_label_1
_geom_angle_atom_site_label_2
_geom_angle_atom_site_label_3
_geom_angle
_geom_angle_site_symmetry_3
Cu1 Br1 Cu1 103.31(3) 1_565
C7 Cu1 Br1 146.05(15) .
C7 Cu1 Br1 110.62(15) 1_545
Br1 Cu1 Br1 103.31(3) 1_545
C7 N1 C8 111.9(4) .
C7 N1 C6 123.7(4) .
C8 N1 C6 124.4(4) .
C7 N2 C13 111.7(4) .
C7 N2 C14 123.3(4) .
C13 N2 C14 125.0(4) .
C6 C1 C2 119.0(5) .
C6 C1 H1 120.5 .
C2 C1 H1 120.5 .
C3 C2 C1 120.2(4) .
C3 C2 H2 119.9 .
C1 C2 H2 119.9 .
C2 C3 C4 120.0(4) .
C2 C3 H3 120.0 .
C4 C3 H3 120.0 .
C5 C4 C3 119.6(5) .
C5 C4 H4 120.2 .
C3 C4 H4 120.2 .
C6 C5 C4 119.6(4) .
C6 C5 H5 120.2 .
C4 C5 H5 120.2 .
C1 C6 C5 121.4(4) .
C1 C6 N1 119.4(4) .
C5 C6 N1 119.1(4) .
N2 C7 N1 104.5(4) .
N2 C7 Cu1 127.0(3) .
N1 C7 Cu1 128.4(3) .
C9 C8 N1 132.6(4) .
C9 C8 C13 121.8(4) .
N1 C8 C13 105.6(4) .
C10 C9 C8 117.4(4) .
C10 C9 H9 121.3 .
C8 C9 H9 121.3 .
C9 C10 C11 120.8(5) .
C9 C10 H10 119.6 .
C11 C10 H10 119.6 .
C12 C11 C10 122.1(4) .
C12 C11 H11 119.0 .
C10 C11 H11 119.0 .
C11 C12 C13 117.3(4) .
C11 C12 H12 121.3 .
C13 C12 H12 121.3 .
N2 C13 C8 106.3(4) .
N2 C13 C12 133.0(4) .
C8 C13 C12 120.6(4) .
C19 C14 C15 121.2(4) .
C19 C14 N2 120.1(4) .
C15 C14 N2 118.7(4) .
C16 C15 C14 118.5(5) .
C16 C15 H15 120.8 .
C14 C15 H15 120.8 .
C15 C16 C17 121.5(5) .
C15 C16 H16 119.2 .
C17 C16 H16 119.2 .
C16 C17 C18 119.0(5) .
C16 C17 H17 120.5 .
C18 C17 H17 120.5 .
C17 C18 C19 121.2(5) .
C17 C18 H18 119.4 .
C19 C18 H18 119.4 .
C14 C19 C18 118.6(4) .
C14 C19 H19 120.7 .
C18 C19 H19 120.7 .

loop_
_geom_bond_atom_site_label_1
_geom_bond_atom_site_label_2
_geom_bond_distance
_geom_bond_site_symmetry_2
Br1 Cu1 2.3399(8) .
Br1 Cu1 2.6113(9) 1_565
Cu1 C7 1.912(5) .
Cu1 Br1 2.6113(9) 1_545
N1 C7 1.375(6) .
N1 C8 1.390(6) .
N1 C6 1.440(6) .
N2 C7 1.363(6) .
N2 C13 1.391(6) .
N2 C14 1.439(6) .
C1 C6 1.382(7) .
C1 C2 1.394(7) .
C1 H1 0.9500 .
C2 C3 1.392(7) .
C2 H2 0.9500 .
C3 C4 1.400(7) .
C3 H3 0.9500 .
C4 C5 1.387(7) .
C4 H4 0.9500 .
C5 C6 1.387(7) .
C5 H5 0.9500 .
C8 C9 1.388(7) .
C8 C13 1.400(7) .
C9 C10 1.387(7) .
C9 H9 0.9500 .
C10 C11 1.411(7) .
C10 H10 0.9500 .
C11 C12 1.369(7) .
C11 H11 0.9500 .
C12 C13 1.406(7) .
C12 H12 0.9500 .
C14 C19 1.389(7) .
C14 C15 1.404(7) .
C15 C16 1.384(7) .
C15 H15 0.9500 .
C16 C17 1.386(8) .
C16 H16 0.9500 .
C17 C18 1.388(7) .
C17 H17 0.9500 .
C18 C19 1.396(7) .
C18 H18 0.9500 .
C19 H19 0.9500 .

loop_
_geom_torsion_atom_site_label_1
_geom_torsion_atom_site_label_2
_geom_torsion_atom_site_label_3
_geom_torsion_atom_site_label_4
_geom_torsion
_geom_torsion_site_symmetry_1
_geom_torsion_site_symmetry_4
Cu1 Br1 Cu1 C7 1.8(3) 1_565 .
Cu1 Br1 Cu1 Br1 180.0 1_565 1_545
C6 C1 C2 C3 -0.7(8) . .
C1 C2 C3 C4 0.0(8) . .
C2 C3 C4 C5 0.9(8) . .
C3 C4 C5 C6 -1.1(7) . .
C2 C1 C6 C5 0.5(7) . .
C2 C1 C6 N1 -179.9(4) . .
C4 C5 C6 C1 0.5(7) . .
C4 C5 C6 N1 -179.2(4) . .
C7 N1 C6 C1 45.7(7) . .
C8 N1 C6 C1 -134.6(5) . .
C7 N1 C6 C5 -134.6(5) . .
C8 N1 C6 C5 45.0(7) . .
C13 N2 C7 N1 0.0(5) . .
C14 N2 C7 N1 180.0(4) . .
C13 N2 C7 Cu1 -176.5(4) . .
C14 N2 C7 Cu1 3.5(7) . .
C8 N1 C7 N2 -0.3(5) . .
C6 N1 C7 N2 179.4(4) . .
C8 N1 C7 Cu1 176.1(4) . .
C6 N1 C7 Cu1 -4.2(7) . .
Br1 Cu1 C7 N2 -89.7(5) . .
Br1 Cu1 C7 N2 92.2(4) 1_545 .
Br1 Cu1 C7 N1 94.8(5) . .
Br1 Cu1 C7 N1 -83.3(4) 1_545 .
C7 N1 C8 C9 -177.4(5) . .
C6 N1 C8 C9 2.9(8) . .
C7 N1 C8 C13 0.5(5) . .
C6 N1 C8 C13 -179.2(4) . .
N1 C8 C9 C10 177.9(5) . .
C13 C8 C9 C10 0.4(7) . .
C8 C9 C10 C11 -0.5(7) . .
C9 C10 C11 C12 0.5(8) . .
C10 C11 C12 C13 -0.2(7) . .
C7 N2 C13 C8 0.3(6) . .
C14 N2 C13 C8 -179.7(4) . .
C7 N2 C13 C12 177.7(5) . .
C14 N2 C13 C12 -2.3(8) . .
C9 C8 C13 N2 177.6(4) . .
N1 C8 C13 N2 -0.5(5) . .
C9 C8 C13 C12 -0.1(7) . .
N1 C8 C13 C12 -178.3(4) . .
C11 C12 C13 N2 -177.1(5) . .
C11 C12 C13 C8 0.0(7) . .
C7 N2 C14 C19 -42.8(7) . .
C13 N2 C14 C19 137.2(5) . .
C7 N2 C14 C15 137.6(5) . .
C13 N2 C14 C15 -42.4(7) . .
C19 C14 C15 C16 1.4(7) . .
N2 C14 C15 C16 -179.0(4) . .
C14 C15 C16 C17 -0.1(7) . .
C15 C16 C17 C18 -0.9(8) . .
C16 C17 C18 C19 0.6(8) . .
C15 C14 C19 C18 -1.7(7) . .
N2 C14 C19 C18 178.7(4) . .
C17 C18 C19 C14 0.7(7) . .
